data_1548125
loop_
_publ_author_name
'Zhu, Zhengbo'
'Lv, Xin'
'Anesini, Jason E.'
'Seidel, Daniel'

_publ_section_title
;
 Synthesis of Polycyclic Imidazolidinones via Amine Redox-Annulation.
;
_journal_issue 23
_journal_name_full 'Organic letters'
_journal_page_first 6424
_journal_page_last 6427
_journal_paper_doi 10.1021/acs.orglett.7b03309
_journal_volume 19
_journal_year 2017
_chemical_formula_sum 'C23 H20 N2 O'
_chemical_formula_weight 340.41
_space_group_crystal_system triclinic
_space_group_IT_number 2
_space_group_name_Hall '-P 1'
_space_group_name_H-M_alt 'P -1'
_symmetry_space_group_name_Hall '-P 1'
_symmetry_space_group_name_H-M 'P -1'
_atom_sites_solution_hydrogens geom
_audit_creation_method SHELXL-2014/7
_cell_angle_alpha 85.724(2)
_cell_angle_beta 74.803(2)
_cell_angle_gamma 69.047(2)
_cell_formula_units_Z 2
_cell_length_a 7.7845(7)
_cell_length_b 10.4296(9)
_cell_length_c 11.8020(10)
_cell_measurement_reflns_used 6095
_cell_measurement_temperature 120(2)
_cell_measurement_theta_max 32.04
_cell_measurement_theta_min 2.72
_cell_volume 863.35(13)
_computing_cell_refinement 'Bruker SAINT'
_computing_data_collection 'Bruker SMART'
_computing_data_reduction 'Bruker SAINT'
_computing_molecular_graphics 'Bruker SHELXTL'
_computing_publication_material 'Bruker SHELXTL'
_computing_structure_refinement 'SHELXL-2014/7 (Sheldrick, 2014)'
_computing_structure_solution 'SHELXS-97 (Sheldrick 2008)'
_diffrn_ambient_temperature 120(2)
_diffrn_measured_fraction_theta_full 1.000
_diffrn_measured_fraction_theta_max 0.986
_diffrn_measurement_device_type 'Bruker SMART APEX CCD'
_diffrn_measurement_method '\f and \w scans'
_diffrn_radiation_type MoK\a
_diffrn_radiation_wavelength 0.71073
_diffrn_reflns_av_R_equivalents 0.0250
_diffrn_reflns_av_unetI/netI 0.0390
_diffrn_reflns_Laue_measured_fraction_full 1.000
_diffrn_reflns_Laue_measured_fraction_max 0.986
_diffrn_reflns_limit_h_max 11
_diffrn_reflns_limit_h_min -11
_diffrn_reflns_limit_k_max 15
_diffrn_reflns_limit_k_min -15
_diffrn_reflns_limit_l_max 17
_diffrn_reflns_limit_l_min -17
_diffrn_reflns_number 12042
_diffrn_reflns_point_group_measured_fraction_full 1.000
_diffrn_reflns_point_group_measured_fraction_max 0.986
_diffrn_reflns_theta_full 25.242
_diffrn_reflns_theta_max 32.064
_diffrn_reflns_theta_min 1.788
_diffrn_source 'sealed tube'
_exptl_absorpt_coefficient_mu 0.081
_exptl_absorpt_correction_T_max 0.7463
_exptl_absorpt_correction_T_min 0.6715
_exptl_absorpt_correction_type multi-scan
_exptl_absorpt_process_details 'Bruker SAINT (SADABS)'
_exptl_crystal_colour colourless
_exptl_crystal_density_diffrn 1.309
_exptl_crystal_description lathe
_exptl_crystal_F_000 360
_exptl_crystal_size_max 0.700
_exptl_crystal_size_mid 0.350
_exptl_crystal_size_min 0.110
_refine_diff_density_max 0.472
_refine_diff_density_min -0.267
_refine_diff_density_rms 0.062
_refine_ls_extinction_method none
_refine_ls_goodness_of_fit_ref 1.109
_refine_ls_hydrogen_treatment constr
_refine_ls_matrix_type full
_refine_ls_number_parameters 235
_refine_ls_number_reflns 5954
_refine_ls_number_restraints 0
_refine_ls_restrained_S_all 1.109
_refine_ls_R_factor_all 0.0760
_refine_ls_R_factor_gt 0.0641
_refine_ls_shift/su_max 0.000
_refine_ls_shift/su_mean 0.000
_refine_ls_structure_factor_coef Fsqd
_refine_ls_weighting_details 'w=1/[\s^2^(Fo^2^)+(0.0644P)^2^+0.3581P] where P=(Fo^2^+2Fc^2^)/3'
_refine_ls_weighting_scheme calc
_refine_ls_wR_factor_gt 0.1444
_refine_ls_wR_factor_ref 0.1509
_reflns_Friedel_coverage 0.000
_reflns_number_gt 5039
_reflns_number_total 5954
_reflns_threshold_expression 'I > 2\s(I)'
_cod_data_source_file ol7b03309_si_002.cif
_cod_data_source_block xin-068_P-1
_cod_depositor_comments 'Adding full bibliography for 1548125--1548126.cif.'
_cod_database_code 1548125
_shelx_shelxl_version_number 2014/7
_shelx_space_group_comment
; 
The symmetry employed for this shelxl refinement is uniquely defined 
by the following loop, which should always be used as a source of 
symmetry information in preference to the above space-group names. 
They are only intended as comments. 
;
_shelx_estimated_absorpt_t_min 0.946
_shelx_estimated_absorpt_t_max 0.991

loop_
_space_group_symop_operation_xyz
'x, y, z'
'-x, -y, -z'

loop_
_atom_site_label
_atom_site_type_symbol
_atom_site_fract_x
_atom_site_fract_y
_atom_site_fract_z
_atom_site_U_iso_or_equiv
_atom_site_adp_type
_atom_site_occupancy
_atom_site_site_symmetry_order
_atom_site_calc_flag
_atom_site_refinement_flags_posn
_atom_site_refinement_flags_adp
O1 O -0.07586(12) 0.82304(10) 0.50811(8) 0.01765(19) Uani 1 1 d . .
N1 N 0.41667(14) 0.74039(11) 0.47618(9) 0.0159(2) Uani 1 1 d . .
N2 N 0.21292(14) 0.68097(11) 0.39996(9) 0.0152(2) Uani 1 1 d . .
C1 C 0.41569(16) 0.66190(13) 0.37833(11) 0.0143(2) Uani 1 1 d . .
H1 H 0.4896 0.5626 0.3861 0.017 Uiso 1 1 calc R U
C2 C 0.09760(17) 0.78116(12) 0.48065(10) 0.0138(2) Uani 1 1 d . .
C3 C 0.22392(16) 0.83419(12) 0.52810(10) 0.0139(2) Uani 1 1 d . .
H3 H 0.2113 0.9283 0.4975 0.017 Uiso 1 1 calc R U
C4 C 0.55936(18) 0.80674(15) 0.44430(12) 0.0216(3) Uani 1 1 d . .
H4A H 0.6876 0.7352 0.4225 0.026 Uiso 1 1 calc R U
H4B H 0.5520 0.8585 0.5134 0.026 Uiso 1 1 calc R U
C5 C 0.5325(2) 0.90450(15) 0.34230(13) 0.0236(3) Uani 1 1 d . .
H5A H 0.4100 0.9816 0.3658 0.028 Uiso 1 1 calc R U
H5B H 0.6360 0.9428 0.3209 0.028 Uiso 1 1 calc R U
C6 C 0.53482(18) 0.82780(14) 0.23836(12) 0.0190(2) Uani 1 1 d . .
C7 C 0.5941(2) 0.86805(15) 0.12299(13) 0.0253(3) Uani 1 1 d . .
H7 H 0.6207 0.9508 0.1100 0.030 Uiso 1 1 calc R U
C8 C 0.6147(2) 0.78914(18) 0.02755(13) 0.0280(3) Uani 1 1 d . .
H8 H 0.6520 0.8190 -0.0501 0.034 Uiso 1 1 calc R U
C9 C 0.5806(2) 0.66640(17) 0.04567(12) 0.0253(3) Uani 1 1 d . .
H9 H 0.5991 0.6102 -0.0194 0.030 Uiso 1 1 calc R U
C10 C 0.51957(18) 0.62630(14) 0.15916(12) 0.0201(3) Uani 1 1 d . .
H10 H 0.4965 0.5422 0.1714 0.024 Uiso 1 1 calc R U
C11 C 0.49133(17) 0.70782(13) 0.25595(11) 0.0158(2) Uani 1 1 d . .
C12 C 0.14603(17) 0.60785(13) 0.33402(11) 0.0148(2) Uani 1 1 d . .
C13 C 0.05776(19) 0.67355(14) 0.24688(12) 0.0198(3) Uani 1 1 d . .
H13 H 0.0377 0.7680 0.2324 0.024 Uiso 1 1 calc R U
C14 C -0.0009(2) 0.59978(16) 0.18104(13) 0.0251(3) Uani 1 1 d . .
H14 H -0.0616 0.6439 0.1213 0.030 Uiso 1 1 calc R U
C15 C 0.0289(2) 0.46226(17) 0.20213(14) 0.0277(3) Uani 1 1 d . .
H15 H -0.0114 0.4123 0.1568 0.033 Uiso 1 1 calc R U
C16 C 0.1171(2) 0.39709(16) 0.28902(14) 0.0282(3) Uani 1 1 d . .
H16 H 0.1382 0.3024 0.3028 0.034 Uiso 1 1 calc R U
C17 C 0.1748(2) 0.47031(14) 0.35618(12) 0.0215(3) Uani 1 1 d . .
H17 H 0.2335 0.4264 0.4167 0.026 Uiso 1 1 calc R U
C18 C 0.17177(17) 0.84159(12) 0.66127(11) 0.0145(2) Uani 1 1 d . .
C19 C 0.2928(2) 0.75686(14) 0.72596(12) 0.0209(3) Uani 1 1 d . .
H19 H 0.4121 0.6925 0.6867 0.025 Uiso 1 1 calc R U
C20 C 0.2396(2) 0.76614(15) 0.84832(13) 0.0260(3) Uani 1 1 d . .
H20 H 0.3232 0.7080 0.8919 0.031 Uiso 1 1 calc R U
C21 C 0.0665(2) 0.85904(15) 0.90682(12) 0.0237(3) Uani 1 1 d . .
H21 H 0.0306 0.8642 0.9902 0.028 Uiso 1 1 calc R U
C22 C -0.0546(2) 0.94492(14) 0.84278(12) 0.0212(3) Uani 1 1 d . .
H22 H -0.1738 1.0092 0.8823 0.025 Uiso 1 1 calc R U
C23 C -0.00139(18) 0.93672(13) 0.72091(11) 0.0174(2) Uani 1 1 d . .
H23 H -0.0839 0.9967 0.6776 0.021 Uiso 1 1 calc R U

loop_
_atom_site_aniso_label
_atom_site_aniso_U_11
_atom_site_aniso_U_22
_atom_site_aniso_U_33
_atom_site_aniso_U_23
_atom_site_aniso_U_13
_atom_site_aniso_U_12
O1 0.0112(4) 0.0215(4) 0.0197(4) -0.0027(3) -0.0041(3) -0.0043(3)
N1 0.0107(4) 0.0202(5) 0.0167(5) -0.0056(4) -0.0033(4) -0.0042(4)
N2 0.0108(4) 0.0185(5) 0.0172(5) -0.0045(4) -0.0031(4) -0.0057(4)
C1 0.0111(5) 0.0163(5) 0.0155(5) -0.0026(4) -0.0035(4) -0.0042(4)
C2 0.0138(5) 0.0147(5) 0.0134(5) 0.0002(4) -0.0042(4) -0.0050(4)
C3 0.0113(5) 0.0158(5) 0.0144(5) -0.0020(4) -0.0036(4) -0.0039(4)
C4 0.0144(6) 0.0305(7) 0.0228(6) -0.0089(5) -0.0027(5) -0.0108(5)
C5 0.0190(6) 0.0241(6) 0.0287(7) -0.0069(5) 0.0012(5) -0.0124(5)
C6 0.0127(5) 0.0193(6) 0.0227(6) -0.0015(5) -0.0021(4) -0.0041(4)
C7 0.0186(6) 0.0253(7) 0.0282(7) 0.0057(5) -0.0019(5) -0.0069(5)
C8 0.0202(6) 0.0407(8) 0.0202(6) 0.0075(6) -0.0046(5) -0.0089(6)
C9 0.0173(6) 0.0403(8) 0.0178(6) -0.0037(5) -0.0041(5) -0.0088(6)
C10 0.0151(5) 0.0255(6) 0.0197(6) -0.0049(5) -0.0035(5) -0.0067(5)
C11 0.0110(5) 0.0190(5) 0.0165(5) -0.0015(4) -0.0032(4) -0.0041(4)
C12 0.0118(5) 0.0179(5) 0.0154(5) -0.0040(4) -0.0012(4) -0.0066(4)
C13 0.0180(6) 0.0190(6) 0.0227(6) -0.0030(5) -0.0079(5) -0.0043(5)
C14 0.0172(6) 0.0342(7) 0.0245(7) -0.0090(6) -0.0082(5) -0.0057(5)
C15 0.0234(7) 0.0367(8) 0.0274(7) -0.0144(6) -0.0002(5) -0.0173(6)
C16 0.0369(8) 0.0237(7) 0.0271(7) -0.0053(5) 0.0012(6) -0.0199(6)
C17 0.0276(7) 0.0205(6) 0.0183(6) 0.0014(5) -0.0032(5) -0.0125(5)
C18 0.0149(5) 0.0153(5) 0.0148(5) -0.0013(4) -0.0046(4) -0.0060(4)
C19 0.0199(6) 0.0204(6) 0.0208(6) -0.0041(5) -0.0092(5) -0.0014(5)
C20 0.0330(8) 0.0246(7) 0.0210(6) -0.0006(5) -0.0157(6) -0.0042(6)
C21 0.0329(7) 0.0250(7) 0.0153(6) -0.0019(5) -0.0071(5) -0.0113(6)
C22 0.0208(6) 0.0239(6) 0.0170(6) -0.0044(5) -0.0017(5) -0.0069(5)
C23 0.0165(5) 0.0180(5) 0.0169(5) -0.0003(4) -0.0046(4) -0.0044(4)

loop_
_atom_type_symbol
_atom_type_description
_atom_type_scat_dispersion_real
_atom_type_scat_dispersion_imag
_atom_type_scat_source
C C 0.0033 0.0016 'International Tables Vol C Tables 4.2.6.8 and 6.1.1.4'
H H 0.0000 0.0000 'International Tables Vol C Tables 4.2.6.8 and 6.1.1.4'
N N 0.0061 0.0033 'International Tables Vol C Tables 4.2.6.8 and 6.1.1.4'
O O 0.0106 0.0060 'International Tables Vol C Tables 4.2.6.8 and 6.1.1.4'

loop_
_geom_angle_atom_site_label_1
_geom_angle_atom_site_label_2
_geom_angle_atom_site_label_3
_geom_angle
C3 N1 C4 114.01(10)
C3 N1 C1 109.84(9)
C4 N1 C1 112.99(10)
C2 N2 C12 123.98(10)
C2 N2 C1 113.47(10)
C12 N2 C1 122.35(10)
N1 C1 N2 102.31(9)
N1 C1 C11 115.73(10)
N2 C1 C11 111.10(10)
N1 C1 H1 109.1
N2 C1 H1 109.1
C11 C1 H1 109.1
O1 C2 N2 126.17(11)
O1 C2 C3 126.43(11)
N2 C2 C3 107.38(10)
N1 C3 C18 113.89(10)
N1 C3 C2 104.06(9)
C18 C3 C2 112.54(10)
N1 C3 H3 108.7
C18 C3 H3 108.7
C2 C3 H3 108.7
N1 C4 C5 112.61(11)
N1 C4 H4A 109.1
C5 C4 H4A 109.1
N1 C4 H4B 109.1
C5 C4 H4B 109.1
H4A C4 H4B 107.8
C6 C5 C4 109.40(11)
C6 C5 H5A 109.8
C4 C5 H5A 109.8
C6 C5 H5B 109.8
C4 C5 H5B 109.8
H5A C5 H5B 108.2
C11 C6 C7 118.74(13)
C11 C6 C5 119.66(12)
C7 C6 C5 121.41(13)
C8 C7 C6 121.14(14)
C8 C7 H7 119.4
C6 C7 H7 119.4
C7 C8 C9 119.81(14)
C7 C8 H8 120.1
C9 C8 H8 120.1
C10 C9 C8 119.64(14)
C10 C9 H9 120.2
C8 C9 H9 120.2
C9 C10 C11 120.97(13)
C9 C10 H10 119.5
C11 C10 H10 119.5
C6 C11 C10 119.56(12)
C6 C11 C1 121.72(11)
C10 C11 C1 118.71(11)
C17 C12 C13 120.69(12)
C17 C12 N2 119.21(11)
C13 C12 N2 120.08(11)
C12 C13 C14 119.33(13)
C12 C13 H13 120.3
C14 C13 H13 120.3
C15 C14 C13 120.21(14)
C15 C14 H14 119.9
C13 C14 H14 119.9
C14 C15 C16 120.28(13)
C14 C15 H15 119.9
C16 C15 H15 119.9
C15 C16 C17 119.98(14)
C15 C16 H16 120.0
C17 C16 H16 120.0
C12 C17 C16 119.49(13)
C12 C17 H17 120.3
C16 C17 H17 120.3
C19 C18 C23 118.82(12)
C19 C18 C3 121.79(11)
C23 C18 C3 119.39(11)
C18 C19 C20 120.16(12)
C18 C19 H19 119.9
C20 C19 H19 119.9
C21 C20 C19 120.68(13)
C21 C20 H20 119.7
C19 C20 H20 119.7
C20 C21 C22 119.51(13)
C20 C21 H21 120.2
C22 C21 H21 120.2
C23 C22 C21 119.95(13)
C23 C22 H22 120.0
C21 C22 H22 120.0
C22 C23 C18 120.86(12)
C22 C23 H23 119.6
C18 C23 H23 119.6

loop_
_geom_bond_atom_site_label_1
_geom_bond_atom_site_label_2
_geom_bond_distance
O1 C2 1.2203(15)
N1 C3 1.4634(15)
N1 C4 1.4650(17)
N1 C1 1.4676(15)
N2 C2 1.3543(15)
N2 C12 1.4294(15)
N2 C1 1.4724(15)
C1 C11 1.5214(18)
C1 H1 1.0000
C2 C3 1.5199(17)
C3 C18 1.5173(17)
C3 H3 1.0000
C4 C5 1.526(2)
C4 H4A 0.9900
C4 H4B 0.9900
C5 C6 1.5066(19)
C5 H5A 0.9900
C5 H5B 0.9900
C6 C11 1.3968(18)
C6 C7 1.403(2)
C7 C8 1.386(2)
C7 H7 0.9500
C8 C9 1.388(2)
C8 H8 0.9500
C9 C10 1.386(2)
C9 H9 0.9500
C10 C11 1.3984(18)
C10 H10 0.9500
C12 C17 1.3861(18)
C12 C13 1.3886(18)
C13 C14 1.3894(18)
C13 H13 0.9500
C14 C15 1.383(2)
C14 H14 0.9500
C15 C16 1.384(2)
C15 H15 0.9500
C16 C17 1.391(2)
C16 H16 0.9500
C17 H17 0.9500
C18 C19 1.3902(17)
C18 C23 1.3954(17)
C19 C20 1.395(2)
C19 H19 0.9500
C20 C21 1.382(2)
C20 H20 0.9500
C21 C22 1.390(2)
C21 H21 0.9500
C22 C23 1.3886(18)
C22 H22 0.9500
C23 H23 0.9500

loop_
_geom_torsion_atom_site_label_1
_geom_torsion_atom_site_label_2
_geom_torsion_atom_site_label_3
_geom_torsion_atom_site_label_4
_geom_torsion
C3 N1 C1 N2 -17.34(13)
C4 N1 C1 N2 -145.88(11)
C3 N1 C1 C11 103.60(12)
C4 N1 C1 C11 -24.94(14)
C2 N2 C1 N1 13.03(13)
C12 N2 C1 N1 -171.96(11)
C2 N2 C1 C11 -111.06(12)
C12 N2 C1 C11 63.95(15)
C12 N2 C2 O1 -0.2(2)
C1 N2 C2 O1 174.71(12)
C12 N2 C2 C3 -178.72(11)
C1 N2 C2 C3 -3.80(14)
C4 N1 C3 C18 -93.58(13)
C1 N1 C3 C18 138.45(11)
C4 N1 C3 C2 143.53(10)
C1 N1 C3 C2 15.56(13)
O1 C2 C3 N1 174.32(12)
N2 C2 C3 N1 -7.17(13)
O1 C2 C3 C18 50.55(17)
N2 C2 C3 C18 -130.94(11)
C3 N1 C4 C5 -68.15(14)
C1 N1 C4 C5 58.20(14)
N1 C4 C5 C6 -56.27(14)
C4 C5 C6 C11 22.70(16)
C4 C5 C6 C7 -152.25(12)
C11 C6 C7 C8 -1.7(2)
C5 C6 C7 C8 173.25(13)
C6 C7 C8 C9 -1.5(2)
C7 C8 C9 C10 2.4(2)
C8 C9 C10 C11 0.1(2)
C7 C6 C11 C10 4.16(18)
C5 C6 C11 C10 -170.93(12)
C7 C6 C11 C1 -176.56(11)
C5 C6 C11 C1 8.35(18)
C9 C10 C11 C6 -3.41(19)
C9 C10 C11 C1 177.30(12)
N1 C1 C11 C6 -8.16(16)
N2 C1 C11 C6 107.92(13)
N1 C1 C11 C10 171.12(11)
N2 C1 C11 C10 -72.80(14)
C2 N2 C12 C17 -110.78(14)
C1 N2 C12 C17 74.74(16)
C2 N2 C12 C13 70.86(16)
C1 N2 C12 C13 -103.62(14)
C17 C12 C13 C14 -0.4(2)
N2 C12 C13 C14 177.92(12)
C12 C13 C14 C15 -0.1(2)
C13 C14 C15 C16 0.1(2)
C14 C15 C16 C17 0.5(2)
C13 C12 C17 C16 1.0(2)
N2 C12 C17 C16 -177.36(12)
C15 C16 C17 C12 -1.0(2)
N1 C3 C18 C19 -5.28(17)
C2 C3 C18 C19 112.84(13)
N1 C3 C18 C23 174.08(11)
C2 C3 C18 C23 -67.79(14)
C23 C18 C19 C20 1.0(2)
C3 C18 C19 C20 -179.67(13)
C18 C19 C20 C21 0.1(2)
C19 C20 C21 C22 -0.6(2)
C20 C21 C22 C23 0.1(2)
C21 C22 C23 C18 1.0(2)
C19 C18 C23 C22 -1.49(19)
C3 C18 C23 C22 179.12(12)
